data_2216404
loop_
_publ_author_name
'Betz, Richard'
'Kl\"ufers, Peter'

_publ_section_title
;
 2-Iodobenzaldehyde
;
_journal_coeditor_code CV2365
_journal_issue 12
_journal_name_full 'Acta Crystallographica Section E'
_journal_page_first o4879
_journal_page_last o4879
_journal_paper_doi 10.1107/S1600536807061272
_journal_volume 63
_journal_year 2007
_chemical_formula_iupac 'C7 H5 I O'
_chemical_formula_moiety 'C7 H5 I O'
_chemical_formula_sum 'C7 H5 I O'
_chemical_formula_weight 232.01
_chemical_name_common ortho-Iodobenzaldehyde
_chemical_name_systematic
;
2-Iodobenzaldehyde
;
_space_group_IT_number 19
_symmetry_cell_setting orthorhombic
_symmetry_space_group_name_Hall 'P 2ac 2ab'
_symmetry_space_group_name_H-M 'P 21 21 21'
_atom_sites_solution_hydrogens difmap
_atom_sites_solution_primary direct
_atom_sites_solution_secondary difmap
_audit_creation_method 'form98_non/compatible with shelxl97-2'
_cell_angle_alpha 90.00
_cell_angle_beta 90.00
_cell_angle_gamma 90.00
_cell_formula_units_Z 4
_cell_length_a 4.1213(5)
_cell_length_b 11.4948(12)
_cell_length_c 14.8310(14)
_cell_measurement_temperature 200(2)
_cell_measurement_theta_max 27.4992
_cell_measurement_theta_min 3.7889
_cell_volume 702.60(13)
_computing_cell_refinement 'CrysAlis RED (Oxford Diffraction, 2005)'
_computing_data_collection 'CrysAlis CCD (Oxford Diffraction, 2005)'
_computing_data_reduction 'CrysAlis RED (Oxford Diffraction, 2005)'
_computing_molecular_graphics 'ORTEPIII (Burnett & Johnson, 1996)'
_computing_publication_material 'PLATON (Spek, 2003)'
_computing_structure_refinement 'SHELXL97 (Sheldrick, 1997)'
_computing_structure_solution 'SHELXS97 (Sheldrick, 1997)'
_diffrn_ambient_temperature 200(2)
_diffrn_measured_fraction_theta_full 0.995
_diffrn_measured_fraction_theta_max 0.995
_diffrn_measurement_device 'CCD camera on \k-goniostat'
_diffrn_measurement_device_type 'Nonius KappaCCD'
_diffrn_measurement_method \w-scans
_diffrn_radiation_monochromator graphite
_diffrn_radiation_source 'fine-focus sealed tube'
_diffrn_radiation_type MoK\a
_diffrn_radiation_wavelength 0.71073
_diffrn_reflns_av_R_equivalents 0.0495
_diffrn_reflns_av_sigmaI/netI 0.0484
_diffrn_reflns_limit_h_max 2
_diffrn_reflns_limit_h_min -5
_diffrn_reflns_limit_k_max 14
_diffrn_reflns_limit_k_min -14
_diffrn_reflns_limit_l_max 18
_diffrn_reflns_limit_l_min -19
_diffrn_reflns_number 4122
_diffrn_reflns_theta_full 27.53
_diffrn_reflns_theta_max 27.53
_diffrn_reflns_theta_min 3.79
_exptl_absorpt_coefficient_mu 4.467
_exptl_absorpt_correction_T_max 0.8660
_exptl_absorpt_correction_T_min 0.5966
_exptl_absorpt_correction_type analytical
_exptl_absorpt_process_details '(de Meulenaer & Tompa, 1965)'
_exptl_crystal_colour colourless
_exptl_crystal_density_diffrn 2.193
_exptl_crystal_density_method 'not measured'
_exptl_crystal_description platelet
_exptl_crystal_F_000 432
_exptl_crystal_size_max 0.29
_exptl_crystal_size_mid 0.11
_exptl_crystal_size_min 0.04
_refine_diff_density_max 0.391
_refine_diff_density_min -0.874
_refine_ls_abs_structure_details
;
Flack (1983); 635 Friedel pairs
;
_refine_ls_abs_structure_Flack 0.00(5)
_refine_ls_extinction_method none
_refine_ls_goodness_of_fit_ref 0.977
_refine_ls_hydrogen_treatment constr
_refine_ls_matrix_type full
_refine_ls_number_parameters 83
_refine_ls_number_reflns 1614
_refine_ls_number_restraints 0
_refine_ls_restrained_S_all 0.977
_refine_ls_R_factor_all 0.0290
_refine_ls_R_factor_gt 0.0247
_refine_ls_shift/su_max 0.000
_refine_ls_shift/su_mean 0.000
_refine_ls_structure_factor_coef Fsqd
_refine_ls_weighting_details 'calc w=1/[\s^2^(Fo^2^)+(0.0187P)^2^] where P=(Fo^2^+2Fc^2^)/3'
_refine_ls_weighting_scheme calc
_refine_ls_wR_factor_gt 0.0466
_refine_ls_wR_factor_ref 0.0486
_reflns_number_gt 1486
_reflns_number_total 1614
_reflns_threshold_expression >2sigma(I)
_cod_data_source_file cv2365.cif
_cod_data_source_block I
_cod_original_sg_symbol_H-M ' P 21 21 21'
_cod_database_code 2216404
_cod_database_fobs_code 2216404

loop_
_symmetry_equiv_pos_as_xyz
'x, y, z'
'-x+1/2, -y, z+1/2'
'x+1/2, -y+1/2, -z'
'-x, y+1/2, -z+1/2'

loop_
_atom_site_type_symbol
_atom_site_label
_atom_site_fract_x
_atom_site_fract_y
_atom_site_fract_z
_atom_site_U_iso_or_equiv
_atom_site_adp_type
_atom_site_calc_flag
_atom_site_refinement_flags
_atom_site_occupancy
I I -0.20356(6) -0.15824(2) 0.674261(19) 0.02777(8) Uani d . 1
O O 0.4098(8) 0.1724(3) 0.6713(2) 0.0490(9) Uani d . 1
C C1 0.2202(11) 0.0923(3) 0.6618(3) 0.0324(9) Uani d . 1
H H1 0.1275 0.0586 0.7143 0.048(6) Uiso calc R 1
C C2 0.1259(10) 0.0447(4) 0.5732(3) 0.0241(9) Uani d . 1
C C3 -0.0529(10) -0.0579(3) 0.5630(3) 0.0241(9) Uani d . 1
C C4 -0.1329(10) -0.0984(4) 0.4781(3) 0.0295(10) Uani d . 1
H H4 -0.2512 -0.1688 0.4717 0.048(6) Uiso calc R 1
C C5 -0.0413(11) -0.0367(4) 0.4026(3) 0.0353(11) Uani d . 1
H H5 -0.0973 -0.0648 0.3445 0.048(6) Uiso calc R 1
C C6 0.1309(11) 0.0655(4) 0.4108(3) 0.0328(11) Uani d . 1
H H6 0.1890 0.1086 0.3586 0.048(6) Uiso calc R 1
C C7 0.2193(11) 0.1051(3) 0.4958(3) 0.0298(9) Uani d . 1
H H7 0.3446 0.1741 0.5014 0.048(6) Uiso calc R 1

loop_
_atom_site_aniso_label
_atom_site_aniso_U_11
_atom_site_aniso_U_22
_atom_site_aniso_U_33
_atom_site_aniso_U_12
_atom_site_aniso_U_13
_atom_site_aniso_U_23
I 0.02795(13) 0.02990(12) 0.02547(12) -0.00281(11) 0.00231(11) 0.00323(13)
O 0.064(2) 0.0406(18) 0.0419(19) -0.0213(16) 0.0052(19) -0.0156(19)
C1 0.041(2) 0.0304(19) 0.025(2) -0.001(2) 0.001(2) -0.0025(18)
C2 0.027(2) 0.0211(18) 0.024(2) 0.0036(17) 0.0032(17) -0.0006(16)
C3 0.024(2) 0.026(2) 0.022(2) 0.0040(17) -0.0006(18) 0.0033(18)
C4 0.030(2) 0.034(2) 0.025(2) 0.0001(19) -0.0025(18) -0.002(2)
C5 0.037(3) 0.049(3) 0.020(2) 0.014(2) -0.0025(19) -0.004(2)
C6 0.038(3) 0.036(2) 0.025(2) 0.011(2) 0.0051(19) 0.012(2)
C7 0.033(2) 0.0251(17) 0.031(2) 0.005(2) 0.006(2) -0.0002(18)

loop_
_atom_type_symbol
_atom_type_description
_atom_type_scat_dispersion_real
_atom_type_scat_dispersion_imag
_atom_type_scat_source
C C 0.0033 0.0016 'International Tables Vol C Tables 4.2.6.8 and 6.1.1.4'
H H 0.0000 0.0000 'International Tables Vol C Tables 4.2.6.8 and 6.1.1.4'
I I -0.4742 1.8119 'International Tables Vol C Tables 4.2.6.8 and 6.1.1.4'
O O 0.0106 0.0060 'International Tables Vol C Tables 4.2.6.8 and 6.1.1.4'

loop_
_geom_angle_atom_site_label_1
_geom_angle_atom_site_label_2
_geom_angle_atom_site_label_3
_geom_angle
O C1 C2 123.6(4)
O C1 H1 118.2
C2 C1 H1 118.2
C7 C2 C3 118.4(4)
C7 C2 C1 118.3(4)
C3 C2 C1 123.2(4)
C4 C3 C2 120.5(4)
C4 C3 I 117.3(3)
C2 C3 I 122.1(3)
C5 C4 C3 120.1(4)
C5 C4 H4 120.0
C3 C4 H4 120.0
C6 C5 C4 120.6(4)
C6 C5 H5 119.7
C4 C5 H5 119.7
C5 C6 C7 119.6(4)
C5 C6 H6 120.2
C7 C6 H6 120.2
C6 C7 C2 120.7(4)
C6 C7 H7 119.7
C2 C7 H7 119.7

loop_
_geom_bond_atom_site_label_1
_geom_bond_atom_site_label_2
_geom_bond_distance
I C3 2.108(4)
O C1 1.215(5)
C1 C2 1.476(6)
C1 H1 0.9500
C2 C7 1.395(6)
C2 C3 1.398(6)
C3 C4 1.382(6)
C4 C5 1.377(6)
C4 H4 0.9500
C5 C6 1.377(7)
C5 H5 0.9500
C6 C7 1.389(6)
C6 H6 0.9500
C7 H7 0.9500

loop_
_geom_contact_atom_site_label_1
_geom_contact_atom_site_label_2
_geom_contact_distance
_geom_contact_site_symmetry_2
_geom_contact_publ_flag
I O 3.124(3) 4_546 y

loop_
_geom_torsion_atom_site_label_1
_geom_torsion_atom_site_label_2
_geom_torsion_atom_site_label_3
_geom_torsion_atom_site_label_4
_geom_torsion
O C1 C2 C7 -10.1(6)
O C1 C2 C3 170.0(4)
C7 C2 C3 C4 0.4(6)
C1 C2 C3 C4 -179.8(4)
C7 C2 C3 I 179.2(3)
C1 C2 C3 I -0.9(6)
C2 C3 C4 C5 -1.1(6)
I C3 C4 C5 180.0(3)
C3 C4 C5 C6 0.1(6)
C4 C5 C6 C7 1.5(6)
C5 C6 C7 C2 -2.2(7)
C3 C2 C7 C6 1.3(6)
C1 C2 C7 C6 -178.6(4)

loop_
_cod_related_entry_id
_cod_related_entry_database
_cod_related_entry_code
1 ChemSpider 558584
